data_4330123
loop_
_publ_author_name
'Rebecca K. Dean'
'Louise N. Dawe'
'Christopher M. Kozak'

_publ_contact_author_address
;
Department of chemistry
Memorial University of Newfoundland
St. Johns, NL, A1B 3X7, Canada
;
_publ_contact_author_email ckozak@mun.ca
_publ_contact_author_fax 1-709-864-3702
_publ_contact_author_name 'Christopher Kozak'
_publ_contact_author_phone 1-709-864-8082
_publ_section_title
;
 Copolymerization of Cyclohexene Oxide and CO2 with a Chromium
 Diamine-bis(phenolate) Catalyst
;
_journal_name_full 'Inorganic Chemistry'
_journal_page_first 9095
_journal_page_last 9103
_journal_paper_doi 10.1021/ic301402z
_journal_volume 51
_journal_year 2012
_chemical_formula_moiety 'C72 H100 Cl2 Cr2 N4 O4, 2.5(C6 H6)'
_chemical_formula_sum 'C87 H115 Cl2 Cr2 N4 O4'
_chemical_formula_weight 1455.79
_chemical_name_systematic
; 
 ? 
;
_space_group_IT_number 14
_symmetry_cell_setting monoclinic
_symmetry_Int_Tables_number 14
_symmetry_space_group_name_Hall '-P 2ybc'
_symmetry_space_group_name_H-M 'P 1 21/c 1'
_atom_sites_solution_hydrogens geom
_atom_sites_solution_primary direct
_atom_sites_solution_secondary difmap
_audit_creation_method SHELXL-97
_cell_angle_alpha 90.00
_cell_angle_beta 109.020(2)
_cell_angle_gamma 90.00
_cell_formula_units_Z 2
_cell_length_a 15.3979(12)
_cell_length_b 13.4522(10)
_cell_length_c 21.3183(17)
_cell_measurement_reflns_used 35626
_cell_measurement_temperature 153(2)
_cell_measurement_theta_max 27.5
_cell_measurement_theta_min 3.0
_cell_volume 4174.7(6)
_computing_cell_refinement 'PROCESS-AUTO CrystalClear (Rigaku/MSC Inc., 2005)'
_computing_data_collection 'PROCESS-AUTO CrystalClear (Rigaku/MSC Inc., 2005)'
_computing_data_reduction 'CrystalStructure3.7.0(Rigaku/MSC Inc.,2005)'
_computing_molecular_graphics 'CrystalStructure3.7.0(Rigaku/MSC Inc.,2005)'
_computing_publication_material 'CrystalStructure3.7.0(Rigaku/MSC Inc.,2005)'
_computing_structure_refinement 'SHELXL-97 (Sheldrick, 1997)'
_computing_structure_solution 'SHELXS-97 (Sheldrick, 1990)'
_diffrn_ambient_temperature 153(2)
_diffrn_detector_area_resol_mean 14.63
_diffrn_measured_fraction_theta_full 0.999
_diffrn_measured_fraction_theta_max 0.999
_diffrn_measurement_device_type 'Rigaku Saturn'
_diffrn_measurement_method \w
_diffrn_radiation_monochromator 'graphite - Rigaku SHINE'
_diffrn_radiation_source 'fine-focus sealed tube'
_diffrn_radiation_type MoK\a
_diffrn_radiation_wavelength 0.71075
_diffrn_reflns_av_R_equivalents 0.0640
_diffrn_reflns_av_sigmaI/netI 0.0479
_diffrn_reflns_limit_h_max 19
_diffrn_reflns_limit_h_min -19
_diffrn_reflns_limit_k_max 16
_diffrn_reflns_limit_k_min -16
_diffrn_reflns_limit_l_max 26
_diffrn_reflns_limit_l_min -26
_diffrn_reflns_number 53858
_diffrn_reflns_theta_full 26.50
_diffrn_reflns_theta_max 26.50
_diffrn_reflns_theta_min 3.03
_exptl_absorpt_coefficient_mu 0.373
_exptl_absorpt_correction_T_max 0.928
_exptl_absorpt_correction_T_min 0.738
_exptl_absorpt_correction_type multi-scan
_exptl_absorpt_process_details '(T. Higashi, 2000)'
_exptl_crystal_colour Blue
_exptl_crystal_density_diffrn 1.158
_exptl_crystal_description Prism
_exptl_crystal_F_000 1558
_exptl_crystal_size_max 0.21
_exptl_crystal_size_mid 0.14
_exptl_crystal_size_min 0.08
_platon_squeeze_details
;
The Platon Squeeze procedure was applied to recover 54 electrons per 
unit cell in two voids (total volume 478 ^A^3); that is, 27 electrons per
formula unit. This electron density is attributed to 0.5 occupancy 
disordered solvent lattice benzene molecule (21 eletrons) for which a 
good point atom model could not be achieved. The application of 
Squeeze gave a good improvement in the data statistics and allowed for a 
full anisotropic refinement of the  structure.
PLATON Reference : Spek, A.L. (2003), J.Appl.Cryst. 36, 7-13
;
_refine_diff_density_max 0.421
_refine_diff_density_min -0.534
_refine_diff_density_rms 0.064
_refine_ls_extinction_method none
_refine_ls_goodness_of_fit_ref 1.077
_refine_ls_hydrogen_treatment constr
_refine_ls_matrix_type full
_refine_ls_number_parameters 434
_refine_ls_number_reflns 8649
_refine_ls_number_restraints 0
_refine_ls_restrained_S_all 1.077
_refine_ls_R_factor_all 0.0847
_refine_ls_R_factor_gt 0.0640
_refine_ls_shift/su_max 0.001
_refine_ls_shift/su_mean 0.000
_refine_ls_structure_factor_coef Fsqd
_refine_ls_weighting_details 'calc w=1/[\s^2^(Fo^2^)+(0.0701P)^2^+4.0103P] where P=(Fo^2^+2Fc^2^)/3'
_refine_ls_weighting_scheme calc
_refine_ls_wR_factor_gt 0.1548
_refine_ls_wR_factor_ref 0.1668
_reflns_number_gt 6766
_reflns_number_total 8649
_reflns_threshold_expression >2sigma(I)
_cod_data_source_file ic301402z_si_002.cif
_cod_data_source_block Cmpd1
_cod_database_code 4330123

loop_
_symmetry_equiv_pos_as_xyz
'x, y, z'
'-x, y+1/2, -z+1/2'
'-x, -y, -z'
'x, -y-1/2, z-1/2'

loop_
_atom_site_label
_atom_site_type_symbol
_atom_site_fract_x
_atom_site_fract_y
_atom_site_fract_z
_atom_site_U_iso_or_equiv
_atom_site_adp_type
_atom_site_occupancy
_atom_site_symmetry_multiplicity
_atom_site_calc_flag
_atom_site_refinement_flags
Cr1 Cr 0.39667(3) -0.00013(3) 0.42958(2) 0.02520(13) Uani 1 1 d .
Cl1 Cl 0.56258(5) -0.00410(5) 0.45153(3) 0.03470(18) Uani 1 1 d .
O1 O 0.26857(12) -0.00935(13) 0.41813(9) 0.0277(4) Uani 1 1 d .
O2 O 0.39378(12) 0.14109(13) 0.42247(8) 0.0285(4) Uani 1 1 d .
N1 N 0.37297(16) -0.01474(16) 0.32821(11) 0.0289(5) Uani 1 1 d .
N2 N 0.40218(14) -0.15593(16) 0.42391(11) 0.0274(5) Uani 1 1 d .
C1 C 0.21216(18) -0.07661(19) 0.37779(12) 0.0265(6) Uani 1 1 d .
C2 C 0.14787(18) -0.1322(2) 0.39769(13) 0.0291(6) Uani 1 1 d .
C3 C 0.12958(19) -0.1096(2) 0.46304(13) 0.0311(6) Uani 1 1 d .
C4 C 0.2177(2) -0.1225(3) 0.52280(14) 0.0419(7) Uani 1 1 d .
H1 H 0.2440 -0.1884 0.5210 0.050 Uiso 1 1 calc R
H2 H 0.2030 -0.1161 0.5640 0.050 Uiso 1 1 calc R
H3 H 0.2623 -0.0712 0.5214 0.050 Uiso 1 1 calc R
C5 C 0.0951(2) -0.0027(2) 0.46088(16) 0.0399(7) Uani 1 1 d .
H4 H 0.1389 0.0425 0.4511 0.048 Uiso 1 1 calc R
H5 H 0.0891 0.0146 0.5039 0.048 Uiso 1 1 calc R
H6 H 0.0351 0.0034 0.4262 0.048 Uiso 1 1 calc R
C6 C 0.0576(2) -0.1788(2) 0.47489(16) 0.0432(7) Uani 1 1 d .
H7 H 0.0462 -0.1592 0.5158 0.052 Uiso 1 1 calc R
H8 H 0.0801 -0.2474 0.4790 0.052 Uiso 1 1 calc R
H9 H 0.0003 -0.1740 0.4374 0.052 Uiso 1 1 calc R
C7 C 0.09711(19) -0.2036(2) 0.35378(14) 0.0332(6) Uani 1 1 d .
H10 H 0.0544 -0.2422 0.3671 0.040 Uiso 1 1 calc R
C8 C 0.1049(2) -0.2224(2) 0.29110(14) 0.0356(7) Uani 1 1 d .
C9 C 0.0497(2) -0.3078(2) 0.24839(16) 0.0448(8) Uani 1 1 d .
C10 C -0.0534(2) -0.2922(3) 0.2361(2) 0.0656(11) Uani 1 1 d .
H11 H -0.0716 -0.2262 0.2170 0.079 Uiso 1 1 calc R
H12 H -0.0658 -0.2975 0.2783 0.079 Uiso 1 1 calc R
H13 H -0.0886 -0.3431 0.2054 0.079 Uiso 1 1 calc R
C11 C 0.0802(3) -0.4062(3) 0.2852(2) 0.0636(10) Uani 1 1 d .
H14 H 0.0664 -0.4054 0.3269 0.076 Uiso 1 1 calc R
H15 H 0.1465 -0.4148 0.2947 0.076 Uiso 1 1 calc R
H16 H 0.0474 -0.4613 0.2575 0.076 Uiso 1 1 calc R
C12 C 0.0652(3) -0.3141(3) 0.18125(18) 0.0681(12) Uani 1 1 d .
H17 H 0.0270 -0.3672 0.1547 0.082 Uiso 1 1 calc R
H18 H 0.1300 -0.3285 0.1881 0.082 Uiso 1 1 calc R
H19 H 0.0486 -0.2506 0.1579 0.082 Uiso 1 1 calc R
C13 C 0.1637(2) -0.1619(2) 0.27145(14) 0.0355(7) Uani 1 1 d .
H20 H 0.1685 -0.1699 0.2284 0.043 Uiso 1 1 calc R
C14 C 0.21632(19) -0.0892(2) 0.31373(13) 0.0311(6) Uani 1 1 d .
C15 C 0.2719(2) -0.0155(2) 0.28994(13) 0.0336(6) Uani 1 1 d .
H21 H 0.2470 0.0518 0.2920 0.040 Uiso 1 1 calc R
H22 H 0.2639 -0.0299 0.2428 0.040 Uiso 1 1 calc R
C16 C 0.4156(2) -0.1101(2) 0.31805(14) 0.0345(6) Uani 1 1 d .
H23 H 0.4820 -0.0999 0.3262 0.041 Uiso 1 1 calc R
H24 H 0.3873 -0.1322 0.2715 0.041 Uiso 1 1 calc R
C17 C 0.40242(19) -0.1894(2) 0.36435(14) 0.0327(6) Uani 1 1 d .
C18 C 0.3947(2) -0.2886(2) 0.34843(16) 0.0392(7) Uani 1 1 d .
H25 H 0.3967 -0.3104 0.3065 0.047 Uiso 1 1 calc R
C19 C 0.3840(2) -0.3567(2) 0.39410(16) 0.0431(7) Uani 1 1 d .
H26 H 0.3778 -0.4256 0.3838 0.052 Uiso 1 1 calc R
C20 C 0.3826(2) -0.3227(2) 0.45520(15) 0.0403(7) Uani 1 1 d .
H27 H 0.3744 -0.3677 0.4871 0.048 Uiso 1 1 calc R
C21 C 0.39317(18) -0.2221(2) 0.46869(14) 0.0330(6) Uani 1 1 d .
H28 H 0.3941 -0.1990 0.5110 0.040 Uiso 1 1 calc R
C22 C 0.4173(2) 0.0691(2) 0.30410(14) 0.0327(6) Uani 1 1 d .
H29 H 0.4133 0.0562 0.2575 0.039 Uiso 1 1 calc R
H30 H 0.4831 0.0721 0.3311 0.039 Uiso 1 1 calc R
C23 C 0.37313(19) 0.1677(2) 0.30796(13) 0.0312(6) Uani 1 1 d .
C24 C 0.3437(2) 0.2280(2) 0.25176(14) 0.0339(6) Uani 1 1 d .
H31 H 0.3526 0.2062 0.2119 0.041 Uiso 1 1 calc R
C25 C 0.3019(2) 0.3186(2) 0.25259(13) 0.0333(6) Uani 1 1 d .
C26 C 0.2724(2) 0.3891(2) 0.19238(14) 0.0379(7) Uani 1 1 d .
C27 C 0.2929(3) 0.3460(3) 0.13263(16) 0.0539(9) Uani 1 1 d .
H32 H 0.2595 0.2833 0.1195 0.065 Uiso 1 1 calc R
H33 H 0.3590 0.3338 0.1443 0.065 Uiso 1 1 calc R
H34 H 0.2734 0.3932 0.0957 0.065 Uiso 1 1 calc R
C28 C 0.3255(3) 0.4876(2) 0.21117(18) 0.0520(9) Uani 1 1 d .
H35 H 0.3916 0.4739 0.2283 0.062 Uiso 1 1 calc R
H36 H 0.3067 0.5215 0.2453 0.062 Uiso 1 1 calc R
H37 H 0.3120 0.5301 0.1718 0.062 Uiso 1 1 calc R
C29 C 0.1694(2) 0.4088(3) 0.17256(17) 0.0543(9) Uani 1 1 d .
H38 H 0.1512 0.4553 0.1351 0.065 Uiso 1 1 calc R
H39 H 0.1551 0.4377 0.2102 0.065 Uiso 1 1 calc R
H40 H 0.1359 0.3462 0.1596 0.065 Uiso 1 1 calc R
C30 C 0.28663(18) 0.3448(2) 0.31166(13) 0.0305(6) Uani 1 1 d .
H41 H 0.2562 0.4059 0.3127 0.037 Uiso 1 1 calc R
C31 C 0.31328(18) 0.2869(2) 0.36925(13) 0.0277(6) Uani 1 1 d .
C32 C 0.29044(19) 0.3180(2) 0.43149(13) 0.0312(6) Uani 1 1 d .
C33 C 0.3792(2) 0.3326(3) 0.49005(15) 0.0465(8) Uani 1 1 d .
H42 H 0.4134 0.2699 0.4995 0.056 Uiso 1 1 calc R
H43 H 0.3640 0.3536 0.5292 0.056 Uiso 1 1 calc R
H44 H 0.4170 0.3838 0.4788 0.056 Uiso 1 1 calc R
C34 C 0.2353(2) 0.4144(2) 0.42137(15) 0.0404(7) Uani 1 1 d .
H45 H 0.2739 0.4698 0.4165 0.048 Uiso 1 1 calc R
H46 H 0.2152 0.4263 0.4598 0.048 Uiso 1 1 calc R
H47 H 0.1815 0.4090 0.3813 0.048 Uiso 1 1 calc R
C35 C 0.2313(2) 0.2369(2) 0.44890(15) 0.0375(7) Uani 1 1 d .
H48 H 0.2174 0.2565 0.4888 0.045 Uiso 1 1 calc R
H49 H 0.2651 0.1739 0.4570 0.045 Uiso 1 1 calc R
H50 H 0.1740 0.2288 0.4119 0.045 Uiso 1 1 calc R
C36 C 0.36144(18) 0.1975(2) 0.36812(13) 0.0286(6) Uani 1 1 d .
C37 C 0.7325(3) 0.3944(4) 0.38263(18) 0.0730(13) Uani 1 1 d .
H51 H 0.7971 0.4012 0.3932 0.088 Uiso 1 1 calc R
C38 C 0.6924(4) 0.3048(4) 0.3622(2) 0.0754(13) Uani 1 1 d .
H52 H 0.7286 0.2504 0.3566 0.091 Uiso 1 1 calc R
C39 C 0.6025(4) 0.2931(3) 0.3499(2) 0.0733(13) Uani 1 1 d .
H53 H 0.5755 0.2296 0.3370 0.088 Uiso 1 1 calc R
C40 C 0.5485(3) 0.3709(4) 0.35546(17) 0.0654(12) Uani 1 1 d .
H54 H 0.4845 0.3613 0.3466 0.079 Uiso 1 1 calc R
C41 C 0.5871(3) 0.4641(3) 0.37416(19) 0.0647(11) Uani 1 1 d .
H55 H 0.5499 0.5190 0.3772 0.078 Uiso 1 1 calc R
C42 C 0.6808(3) 0.4755(4) 0.38829(18) 0.0661(11) Uani 1 1 d .
H56 H 0.7091 0.5382 0.4017 0.079 Uiso 1 1 calc R

loop_
_atom_site_aniso_label
_atom_site_aniso_U_11
_atom_site_aniso_U_22
_atom_site_aniso_U_33
_atom_site_aniso_U_23
_atom_site_aniso_U_13
_atom_site_aniso_U_12
Cr1 0.0261(2) 0.0267(2) 0.0230(2) -0.00375(17) 0.00831(17) -0.00142(17)
Cl1 0.0294(4) 0.0413(4) 0.0301(4) -0.0042(3) 0.0051(3) -0.0014(3)
O1 0.0287(9) 0.0314(10) 0.0234(9) -0.0051(7) 0.0089(8) -0.0043(8)
O2 0.0330(10) 0.0280(10) 0.0242(9) -0.0020(7) 0.0090(8) 0.0009(8)
N1 0.0341(12) 0.0275(12) 0.0287(12) -0.0072(9) 0.0152(10) -0.0041(9)
N2 0.0228(11) 0.0306(12) 0.0276(12) -0.0044(9) 0.0066(9) -0.0017(9)
C1 0.0265(13) 0.0281(13) 0.0223(13) -0.0019(10) 0.0046(10) 0.0010(11)
C2 0.0274(14) 0.0322(14) 0.0252(13) 0.0017(11) 0.0052(11) 0.0027(11)
C3 0.0316(14) 0.0359(15) 0.0263(14) 0.0011(12) 0.0099(11) -0.0013(12)
C4 0.0390(17) 0.062(2) 0.0252(15) 0.0028(14) 0.0113(13) 0.0016(15)
C5 0.0410(17) 0.0450(18) 0.0393(17) -0.0018(14) 0.0207(14) 0.0017(14)
C6 0.0449(18) 0.0498(19) 0.0403(17) 0.0013(14) 0.0212(14) -0.0066(15)
C7 0.0291(14) 0.0363(16) 0.0318(15) 0.0002(12) 0.0067(12) -0.0036(12)
C8 0.0329(15) 0.0389(16) 0.0299(15) -0.0054(12) 0.0031(12) -0.0038(13)
C9 0.0468(19) 0.0442(18) 0.0394(17) -0.0145(14) 0.0086(14) -0.0106(15)
C10 0.044(2) 0.071(3) 0.070(3) -0.026(2) 0.0032(18) -0.0158(19)
C11 0.076(3) 0.043(2) 0.069(3) -0.0138(18) 0.020(2) -0.0085(18)
C12 0.087(3) 0.067(3) 0.048(2) -0.0293(19) 0.019(2) -0.028(2)
C13 0.0394(16) 0.0419(17) 0.0232(14) -0.0062(12) 0.0076(12) -0.0009(13)
C14 0.0317(14) 0.0378(16) 0.0229(13) -0.0014(11) 0.0077(11) -0.0014(12)
C15 0.0360(15) 0.0428(17) 0.0209(13) -0.0022(12) 0.0079(12) -0.0026(13)
C16 0.0406(16) 0.0342(15) 0.0323(15) -0.0081(12) 0.0170(13) -0.0024(13)
C17 0.0299(14) 0.0345(15) 0.0340(15) -0.0055(12) 0.0110(12) -0.0012(12)
C18 0.0439(17) 0.0347(16) 0.0389(17) -0.0089(13) 0.0134(14) -0.0042(13)
C19 0.0492(19) 0.0319(16) 0.0467(19) -0.0081(14) 0.0134(15) -0.0065(14)
C20 0.0409(17) 0.0361(17) 0.0414(17) 0.0021(13) 0.0101(14) -0.0038(13)
C21 0.0272(14) 0.0378(16) 0.0318(15) 0.0020(12) 0.0065(12) 0.0013(12)
C22 0.0371(15) 0.0371(16) 0.0292(14) -0.0035(12) 0.0183(12) -0.0052(12)
C23 0.0349(15) 0.0331(15) 0.0294(14) -0.0032(12) 0.0159(12) -0.0050(12)
C24 0.0413(16) 0.0390(16) 0.0259(14) -0.0033(12) 0.0171(12) -0.0077(13)
C25 0.0364(15) 0.0370(16) 0.0269(14) 0.0013(12) 0.0109(12) -0.0072(13)
C26 0.0467(18) 0.0391(16) 0.0287(15) 0.0046(12) 0.0135(13) -0.0052(14)
C27 0.081(3) 0.055(2) 0.0306(17) 0.0075(15) 0.0245(17) -0.0057(19)
C28 0.062(2) 0.047(2) 0.0432(19) 0.0103(15) 0.0121(17) -0.0125(16)
C29 0.052(2) 0.071(2) 0.0364(18) 0.0145(17) 0.0098(15) 0.0007(18)
C30 0.0312(14) 0.0298(14) 0.0323(15) 0.0014(11) 0.0130(12) 0.0011(11)
C31 0.0266(13) 0.0306(14) 0.0274(14) -0.0013(11) 0.0106(11) -0.0046(11)
C32 0.0328(15) 0.0340(15) 0.0276(14) -0.0015(12) 0.0110(12) 0.0021(12)
C33 0.0454(18) 0.052(2) 0.0364(17) -0.0136(15) 0.0055(14) 0.0085(15)
C34 0.0515(19) 0.0369(16) 0.0379(17) 0.0003(13) 0.0215(15) 0.0047(14)
C35 0.0467(18) 0.0391(16) 0.0340(16) 0.0025(13) 0.0231(14) 0.0035(14)
C36 0.0304(14) 0.0304(14) 0.0252(13) -0.0011(11) 0.0091(11) -0.0034(11)
C37 0.046(2) 0.136(4) 0.035(2) 0.019(2) 0.0098(17) -0.005(3)
C38 0.090(4) 0.079(3) 0.061(3) 0.029(2) 0.029(2) 0.019(3)
C39 0.111(4) 0.063(3) 0.054(2) 0.010(2) 0.037(3) -0.016(3)
C40 0.054(2) 0.106(4) 0.036(2) 0.004(2) 0.0151(17) -0.021(2)
C41 0.077(3) 0.078(3) 0.046(2) -0.005(2) 0.029(2) 0.009(2)
C42 0.075(3) 0.084(3) 0.041(2) -0.012(2) 0.022(2) -0.027(2)

loop_
_atom_type_symbol
_atom_type_description
_atom_type_scat_dispersion_real
_atom_type_scat_dispersion_imag
_atom_type_scat_source
C C 0.0033 0.0016 'International Tables Vol C Tables 4.2.6.8 and 6.1.1.4'
H H 0.0000 0.0000 'International Tables Vol C Tables 4.2.6.8 and 6.1.1.4'
Cl Cl 0.1484 0.1585 'International Tables Vol C Tables 4.2.6.8 and 6.1.1.4'
Cr Cr 0.3209 0.6236 'International Tables Vol C Tables 4.2.6.8 and 6.1.1.4'
N N 0.0061 0.0033 'International Tables Vol C Tables 4.2.6.8 and 6.1.1.4'
O O 0.0106 0.0060 'International Tables Vol C Tables 4.2.6.8 and 6.1.1.4'

loop_
_geom_angle_atom_site_label_1
_geom_angle_atom_site_label_2
_geom_angle_atom_site_label_3
_geom_angle
_geom_angle_site_symmetry_1
_geom_angle_site_symmetry_3
O2 Cr1 O1 93.33(8) . .
O2 Cr1 N1 91.15(8) . .
O1 Cr1 N1 92.11(8) . .
O2 Cr1 N2 171.78(8) . .
O1 Cr1 N2 89.27(8) . .
N1 Cr1 N2 80.96(8) . .
O2 Cr1 Cl1 92.95(6) . 3_656
O1 Cr1 Cl1 92.29(6) . 3_656
N1 Cr1 Cl1 173.80(7) . 3_656
N2 Cr1 Cl1 94.74(6) . 3_656
O2 Cr1 Cl1 91.89(6) . .
O1 Cr1 Cl1 173.93(6) . .
N1 Cr1 Cl1 90.88(7) . .
N2 Cr1 Cl1 85.98(6) . .
Cl1 Cr1 Cl1 84.34(3) 3_656 .
Cr1 Cl1 Cr1 95.66(3) 3_656 .
C1 O1 Cr1 123.19(16) . .
C36 O2 Cr1 128.80(16) . .
C16 N1 C22 109.2(2) . .
C16 N1 C15 110.0(2) . .
C22 N1 C15 109.1(2) . .
C16 N1 Cr1 107.22(17) . .
C22 N1 Cr1 109.94(16) . .
C15 N1 Cr1 111.39(16) . .
C21 N2 C17 118.7(2) . .
C21 N2 Cr1 127.13(18) . .
C17 N2 Cr1 113.57(18) . .
O1 C1 C14 118.5(2) . .
O1 C1 C2 122.1(2) . .
C14 C1 C2 119.3(2) . .
C7 C2 C1 117.3(2) . .
C7 C2 C3 121.2(2) . .
C1 C2 C3 121.3(2) . .
C5 C3 C6 108.3(2) . .
C5 C3 C4 109.6(2) . .
C6 C3 C4 106.6(2) . .
C5 C3 C2 108.9(2) . .
C6 C3 C2 112.7(2) . .
C4 C3 C2 110.8(2) . .
C3 C4 H1 109.5 . .
C3 C4 H2 109.5 . .
H1 C4 H2 109.5 . .
C3 C4 H3 109.5 . .
H1 C4 H3 109.5 . .
H2 C4 H3 109.5 . .
C3 C5 H4 109.5 . .
C3 C5 H5 109.5 . .
H4 C5 H5 109.5 . .
C3 C5 H6 109.5 . .
H4 C5 H6 109.5 . .
H5 C5 H6 109.5 . .
C3 C6 H7 109.5 . .
C3 C6 H8 109.5 . .
H7 C6 H8 109.5 . .
C3 C6 H9 109.5 . .
H7 C6 H9 109.5 . .
H8 C6 H9 109.5 . .
C2 C7 C8 124.2(3) . .
C2 C7 H10 117.9 . .
C8 C7 H10 117.9 . .
C13 C8 C7 116.8(3) . .
C13 C8 C9 123.5(3) . .
C7 C8 C9 119.7(3) . .
C12 C9 C11 108.4(3) . .
C12 C9 C10 108.5(3) . .
C11 C9 C10 109.4(3) . .
C12 C9 C8 111.8(3) . .
C11 C9 C8 108.9(3) . .
C10 C9 C8 109.9(3) . .
C9 C10 H11 109.5 . .
C9 C10 H12 109.5 . .
H11 C10 H12 109.5 . .
C9 C10 H13 109.5 . .
H11 C10 H13 109.5 . .
H12 C10 H13 109.5 . .
C9 C11 H14 109.5 . .
C9 C11 H15 109.5 . .
H14 C11 H15 109.5 . .
C9 C11 H16 109.5 . .
H14 C11 H16 109.5 . .
H15 C11 H16 109.5 . .
C9 C12 H17 109.5 . .
C9 C12 H18 109.5 . .
H17 C12 H18 109.5 . .
C9 C12 H19 109.5 . .
H17 C12 H19 109.5 . .
H18 C12 H19 109.5 . .
C8 C13 C14 121.1(3) . .
C8 C13 H20 119.4 . .
C14 C13 H20 119.4 . .
C13 C14 C1 120.9(3) . .
C13 C14 C15 121.2(2) . .
C1 C14 C15 117.6(2) . .
C14 C15 N1 115.1(2) . .
C14 C15 H21 108.5 . .
N1 C15 H21 108.5 . .
C14 C15 H22 108.5 . .
N1 C15 H22 108.5 . .
H21 C15 H22 107.5 . .
N1 C16 C17 110.8(2) . .
N1 C16 H23 109.5 . .
C17 C16 H23 109.5 . .
N1 C16 H24 109.5 . .
C17 C16 H24 109.5 . .
H23 C16 H24 108.1 . .
N2 C17 C18 122.1(3) . .
N2 C17 C16 114.9(2) . .
C18 C17 C16 123.0(3) . .
C17 C18 C19 119.3(3) . .
C17 C18 H25 120.4 . .
C19 C18 H25 120.4 . .
C18 C19 C20 118.9(3) . .
C18 C19 H26 120.5 . .
C20 C19 H26 120.5 . .
C21 C20 C19 118.8(3) . .
C21 C20 H27 120.6 . .
C19 C20 H27 120.6 . .
N2 C21 C20 122.2(3) . .
N2 C21 H28 118.9 . .
C20 C21 H28 118.9 . .
N1 C22 C23 112.5(2) . .
N1 C22 H29 109.1 . .
C23 C22 H29 109.1 . .
N1 C22 H30 109.1 . .
C23 C22 H30 109.1 . .
H29 C22 H30 107.8 . .
C24 C23 C36 121.0(3) . .
C24 C23 C22 119.4(2) . .
C36 C23 C22 119.6(2) . .
C25 C24 C23 121.6(3) . .
C25 C24 H31 119.2 . .
C23 C24 H31 119.2 . .
C24 C25 C30 116.7(2) . .
C24 C25 C26 123.0(3) . .
C30 C25 C26 120.2(3) . .
C27 C26 C29 108.3(3) . .
C27 C26 C28 107.9(3) . .
C29 C26 C28 109.8(3) . .
C27 C26 C25 112.1(3) . .
C29 C26 C25 109.6(2) . .
C28 C26 C25 109.0(2) . .
C26 C27 H32 109.5 . .
C26 C27 H33 109.5 . .
H32 C27 H33 109.5 . .
C26 C27 H34 109.5 . .
H32 C27 H34 109.5 . .
H33 C27 H34 109.5 . .
C26 C28 H35 109.5 . .
C26 C28 H36 109.5 . .
H35 C28 H36 109.5 . .
C26 C28 H37 109.5 . .
H35 C28 H37 109.5 . .
H36 C28 H37 109.5 . .
C26 C29 H38 109.5 . .
C26 C29 H39 109.5 . .
H38 C29 H39 109.5 . .
C26 C29 H40 109.5 . .
H38 C29 H40 109.5 . .
H39 C29 H40 109.5 . .
C31 C30 C25 124.2(3) . .
C31 C30 H41 117.9 . .
C25 C30 H41 117.9 . .
C30 C31 C36 117.6(2) . .
C30 C31 C32 121.5(2) . .
C36 C31 C32 120.9(2) . .
C34 C32 C33 108.2(2) . .
C34 C32 C31 112.4(2) . .
C33 C32 C31 110.1(2) . .
C34 C32 C35 106.9(2) . .
C33 C32 C35 109.6(2) . .
C31 C32 C35 109.6(2) . .
C32 C33 H42 109.5 . .
C32 C33 H43 109.5 . .
H42 C33 H43 109.5 . .
C32 C33 H44 109.5 . .
H42 C33 H44 109.5 . .
H43 C33 H44 109.5 . .
C32 C34 H45 109.5 . .
C32 C34 H46 109.5 . .
H45 C34 H46 109.5 . .
C32 C34 H47 109.5 . .
H45 C34 H47 109.5 . .
H46 C34 H47 109.5 . .
C32 C35 H48 109.5 . .
C32 C35 H49 109.5 . .
H48 C35 H49 109.5 . .
C32 C35 H50 109.5 . .
H48 C35 H50 109.5 . .
H49 C35 H50 109.5 . .
O2 C36 C23 120.3(2) . .
O2 C36 C31 121.0(2) . .
C23 C36 C31 118.6(2) . .
C38 C37 C42 120.9(4) . .
C38 C37 H51 119.5 . .
C42 C37 H51 119.5 . .
C39 C38 C37 120.2(5) . .
C39 C38 H52 119.9 . .
C37 C38 H52 119.9 . .
C38 C39 C40 121.0(4) . .
C38 C39 H53 119.5 . .
C40 C39 H53 119.5 . .
C39 C40 C41 120.0(4) . .
C39 C40 H54 120.0 . .
C41 C40 H54 120.0 . .
C42 C41 C40 118.8(4) . .
C42 C41 H55 120.6 . .
C40 C41 H55 120.6 . .
C37 C42 C41 119.0(4) . .
C37 C42 H56 120.5 . .
C41 C42 H56 120.5 . .

loop_
_geom_bond_atom_site_label_1
_geom_bond_atom_site_label_2
_geom_bond_distance
_geom_bond_site_symmetry_2
Cr1 O2 1.9050(18) .
Cr1 O1 1.9110(18) .
Cr1 N1 2.080(2) .
Cr1 N2 2.103(2) .
Cr1 Cl1 2.4050(8) 3_656
Cr1 Cl1 2.4431(8) .
Cl1 Cr1 2.4050(8) 3_656
O1 C1 1.351(3) .
O2 C36 1.338(3) .
N1 C16 1.488(3) .
N1 C22 1.493(3) .
N1 C15 1.503(4) .
N2 C21 1.345(4) .
N2 C17 1.348(3) .
C1 C14 1.398(4) .
C1 C2 1.412(4) .
C2 C7 1.390(4) .
C2 C3 1.539(4) .
C3 C5 1.529(4) .
C3 C6 1.530(4) .
C3 C4 1.539(4) .
C4 H1 0.9800 .
C4 H2 0.9800 .
C4 H3 0.9800 .
C5 H4 0.9800 .
C5 H5 0.9800 .
C5 H6 0.9800 .
C6 H7 0.9800 .
C6 H8 0.9800 .
C6 H9 0.9800 .
C7 C8 1.403(4) .
C7 H10 0.9500 .
C8 C13 1.381(4) .
C8 C9 1.538(4) .
C9 C12 1.528(5) .
C9 C11 1.532(5) .
C9 C10 1.537(5) .
C10 H11 0.9800 .
C10 H12 0.9800 .
C10 H13 0.9800 .
C11 H14 0.9800 .
C11 H15 0.9800 .
C11 H16 0.9800 .
C12 H17 0.9800 .
C12 H18 0.9800 .
C12 H19 0.9800 .
C13 C14 1.396(4) .
C13 H20 0.9500 .
C14 C15 1.501(4) .
C15 H21 0.9900 .
C15 H22 0.9900 .
C16 C17 1.511(4) .
C16 H23 0.9900 .
C16 H24 0.9900 .
C17 C18 1.373(4) .
C18 C19 1.385(4) .
C18 H25 0.9500 .
C19 C20 1.388(4) .
C19 H26 0.9500 .
C20 C21 1.382(4) .
C20 H27 0.9500 .
C21 H28 0.9500 .
C22 C23 1.505(4) .
C22 H29 0.9900 .
C22 H30 0.9900 .
C23 C24 1.394(4) .
C23 C36 1.410(4) .
C24 C25 1.381(4) .
C24 H31 0.9500 .
C25 C30 1.400(4) .
C25 C26 1.541(4) .
C26 C27 1.523(4) .
C26 C29 1.525(5) .
C26 C28 1.540(4) .
C27 H32 0.9800 .
C27 H33 0.9800 .
C27 H34 0.9800 .
C28 H35 0.9800 .
C28 H36 0.9800 .
C28 H37 0.9800 .
C29 H38 0.9800 .
C29 H39 0.9800 .
C29 H40 0.9800 .
C30 C31 1.398(4) .
C30 H41 0.9500 .
C31 C36 1.418(4) .
C31 C32 1.537(4) .
C32 C34 1.526(4) .
C32 C33 1.534(4) .
C32 C35 1.540(4) .
C33 H42 0.9800 .
C33 H43 0.9800 .
C33 H44 0.9800 .
C34 H45 0.9800 .
C34 H46 0.9800 .
C34 H47 0.9800 .
C35 H48 0.9800 .
C35 H49 0.9800 .
C35 H50 0.9800 .
C37 C38 1.360(7) .
C37 C42 1.379(6) .
C37 H51 0.9500 .
C38 C39 1.331(7) .
C38 H52 0.9500 .
C39 C40 1.367(6) .
C39 H53 0.9500 .
C40 C41 1.389(6) .
C40 H54 0.9500 .
C41 C42 1.383(6) .
C41 H55 0.9500 .
C42 H56 0.9500 .

loop_
_platon_squeeze_void_nr
_platon_squeeze_void_average_x
_platon_squeeze_void_average_y
_platon_squeeze_void_average_z
_platon_squeeze_void_volume
_platon_squeeze_void_count_electrons
_platon_squeeze_void_content
1 0.000 0.000 0.000 239 27 'Partial occupancy '
2 0.000 0.500 0.500 239 27 'disordered benzene '
